data_4082226
loop_
_publ_author_name
'Saxena, Priya'
'Thirupathi, Natesan'
'Nethaji, Munirathinam'

_publ_contact_author 'Thirupathi N.'
_publ_section_title
;
 Insertion Reactions of Six-Membered
 CyclopalladatedN,N&#x2032;,N&#x2033;-Triarylguanidine,
 [Pd{\k2(C,N)-C6H3Me-3(NHC(NHAr)(&#x2550;NAr))-2}(\m-Br)]2(Ar = 2-MeC6H4)
 with PhC\\tb C---C(O)OR (R = Me and Et): A Gateway to Second
 Orthopalladation through Novel Rearrangements
;
_journal_issue 24
_journal_name_full Organometallics
_journal_page_first 7580
_journal_paper_doi 10.1021/om4010719
_journal_volume 32
_journal_year 2013
_chemical_formula_moiety 'C53 H46 F3 N3 O10 Pd S, C H2 Cl2, H2 O'
_chemical_formula_sum 'C54 H50 Cl2 F3 N3 O10 Pd S'
_chemical_formula_weight 1167.33
_chemical_name_systematic
;
 ?
;
_space_group_IT_number 14
_symmetry_cell_setting monoclinic
_symmetry_space_group_name_Hall '-P 2ybc'
_symmetry_space_group_name_H-M 'P 1 21/c 1'
_atom_sites_solution_hydrogens geom
_atom_sites_solution_primary direct
_atom_sites_solution_secondary difmap
_audit_creation_method SHELXL-97
_cell_angle_alpha 90.00
_cell_angle_beta 92.806(4)
_cell_angle_gamma 90.00
_cell_formula_units_Z 4
_cell_length_a 13.5054(5)
_cell_length_b 14.2285(5)
_cell_length_c 28.8166(14)
_cell_measurement_reflns_used 19101
_cell_measurement_temperature 120(2)
_cell_measurement_theta_max 26.37
_cell_measurement_theta_min 2.95
_cell_volume 5530.8(4)
_computing_cell_refinement 'CrysAlisPro, Oxford Diffraction Ltd.'
_computing_data_collection 'CrysAlisPro, Oxford Diffraction Ltd.'
_computing_data_reduction 'CrysAlisPro, Oxford Diffraction Ltd.'
_computing_molecular_graphics 'OLEX 2-1.2'
_computing_publication_material 'WINGX V1.80.01'
_computing_structure_refinement 'SHELXL-97 (Sheldrick, 2008)'
_computing_structure_solution SIR-92
_diffrn_ambient_temperature 120(2)
_diffrn_detector_area_resol_mean 0.3703
_diffrn_measured_fraction_theta_full 0.998
_diffrn_measured_fraction_theta_max 0.998
_diffrn_measurement_device_type 'Sapphire-3 CCD detector'
_diffrn_measurement_method 'OMEGA SCAN'
_diffrn_radiation_monochromator graphite
_diffrn_radiation_source 'fine-focus sealed tube'
_diffrn_radiation_type MoK\a
_diffrn_radiation_wavelength 0.71073
_diffrn_reflns_av_R_equivalents 0.0243
_diffrn_reflns_av_sigmaI/netI 0.0205
_diffrn_reflns_limit_h_max 16
_diffrn_reflns_limit_h_min -16
_diffrn_reflns_limit_k_max 17
_diffrn_reflns_limit_k_min -17
_diffrn_reflns_limit_l_max 35
_diffrn_reflns_limit_l_min -36
_diffrn_reflns_number 58980
_diffrn_reflns_theta_full 26.37
_diffrn_reflns_theta_max 26.37
_diffrn_reflns_theta_min 2.95
_exptl_absorpt_coefficient_mu 0.538
_exptl_absorpt_correction_T_max 0.8136
_exptl_absorpt_correction_T_min 0.7899
_exptl_absorpt_correction_type empirical
_exptl_absorpt_process_details 'CrysAlisPro 1.171.34.40 (2006)'
_exptl_crystal_colour RED
_exptl_crystal_density_diffrn 1.402
_exptl_crystal_density_method 'not measured'
_exptl_crystal_description CUBOIDAL
_exptl_crystal_F_000 2392
_exptl_crystal_size_max 0.46
_exptl_crystal_size_mid 0.45
_exptl_crystal_size_min 0.40
_refine_diff_density_max 2.121
_refine_diff_density_min -1.346
_refine_diff_density_rms 0.138
_refine_ls_extinction_method none
_refine_ls_goodness_of_fit_ref 1.100
_refine_ls_hydrogen_treatment constr
_refine_ls_matrix_type fullcycle
_refine_ls_number_parameters 645
_refine_ls_number_reflns 11282
_refine_ls_number_restraints 0
_refine_ls_restrained_S_all 1.100
_refine_ls_R_factor_all 0.0794
_refine_ls_R_factor_gt 0.0740
_refine_ls_shift/su_max 0.018
_refine_ls_shift/su_mean 0.007
_refine_ls_structure_factor_coef Fsqd
_refine_ls_weighting_details 'calc w=1/[\s^2^(Fo^2^)+(0.0993P)^2^+28.2886P] where P=(Fo^2^+2Fc^2^)/3'
_refine_ls_weighting_scheme calc
_refine_ls_wR_factor_gt 0.2002
_refine_ls_wR_factor_ref 0.2045
_reflns_number_gt 10283
_reflns_number_total 11282
_reflns_threshold_expression >2\s(I)
_cod_data_source_file om4010719_si_002.cif
_cod_data_source_block 7a
_cod_depositor_comments
;
The following automatic conversions were performed:

'_symmetry_cell_setting' value 'MONOCLINIC' changed to 'monoclinic'
according to /home/saulius/struct/CIF-dictionaries/cif_core.dic
dictionary named 'cif_core.dic' version 2.4.2 from
2011-04-26.

'_exptl_absorpt_correction_type' value 'EMPIRICAL'
changed to 'empirical' according to
/home/saulius/struct/CIF-dictionaries/cif_core.dic dictionary named
'cif_core.dic' version 2.4.2 from 2011-04-26.

Automatic conversion script
Id: cif_fix_values 1891 2012-01-12 08:04:46Z andrius 
;
_cod_original_sg_symbol_H-M P21/c
_cod_database_code 4082226

loop_
_symmetry_equiv_pos_as_xyz
'x, y, z'
'-x, y+1/2, -z+1/2'
'-x, -y, -z'
'x, -y-1/2, z-1/2'

loop_
_atom_site_label
_atom_site_type_symbol
_atom_site_fract_x
_atom_site_fract_y
_atom_site_fract_z
_atom_site_U_iso_or_equiv
_atom_site_adp_type
_atom_site_occupancy
_atom_site_symmetry_multiplicity
_atom_site_calc_flag
_atom_site_refinement_flags
O1 O 0.4038(2) 0.2700(2) 0.29722(11) 0.0235(6) Uani 1 1 d .
O2 O 0.2411(2) 0.2422(2) 0.29020(12) 0.0270(7) Uani 1 1 d .
O3 O 0.1837(3) 0.3714(3) 0.16473(15) 0.0415(9) Uani 1 1 d .
O4 O 0.1599(3) 0.2645(3) 0.10832(14) 0.0469(10) Uani 1 1 d .
O5 O 0.1671(2) 0.0015(2) 0.30358(11) 0.0272(7) Uani 1 1 d .
O6 O 0.0372(2) 0.0046(2) 0.25365(14) 0.0328(8) Uani 1 1 d .
N1 N 0.4359(3) 0.0858(3) 0.35742(12) 0.0201(7) Uani 1 1 d .
N2 N 0.3982(3) 0.1366(3) 0.43053(13) 0.0287(9) Uani 1 1 d .
H2 H 0.3967 0.0798 0.4425 0.034 Uiso 1 1 calc R
N3 N 0.5026(3) 0.2271(3) 0.38673(12) 0.0237(8) Uani 1 1 d .
H3 H 0.5170 0.2430 0.3583 0.028 Uiso 1 1 calc R
C1 C 0.4456(3) 0.1498(3) 0.39122(15) 0.0221(9) Uani 1 1 d .
C2 C 0.3496(4) 0.2121(4) 0.45381(17) 0.0369(13) Uani 1 1 d .
C3 C 0.2975(4) 0.2789(4) 0.4278(2) 0.0411(13) Uani 1 1 d .
H3A H 0.2935 0.2731 0.3950 0.049 Uiso 1 1 calc R
C4 C 0.2506(5) 0.3547(5) 0.4483(3) 0.0563(17) Uani 1 1 d .
H4 H 0.2165 0.4010 0.4299 0.068 Uiso 1 1 calc R
C5 C 0.2553(6) 0.3599(6) 0.4959(3) 0.062(2) Uani 1 1 d .
H5 H 0.2250 0.4113 0.5107 0.075 Uiso 1 1 calc R
C6 C 0.3030(6) 0.2924(5) 0.5226(2) 0.0555(19) Uani 1 1 d .
H6 H 0.3024 0.2970 0.5555 0.067 Uiso 1 1 calc R
C7 C 0.3538(5) 0.2149(5) 0.50240(18) 0.0475(16) Uani 1 1 d .
C8 C 0.4055(6) 0.1414(5) 0.5296(2) 0.060(2) Uani 1 1 d .
H8A H 0.3748 0.0804 0.5224 0.090 Uiso 1 1 calc R
H8B H 0.4011 0.1547 0.5628 0.090 Uiso 1 1 calc R
H8C H 0.4753 0.1398 0.5218 0.090 Uiso 1 1 calc R
C9 C 0.5419(4) 0.2856(3) 0.42355(15) 0.0255(9) Uani 1 1 d .
C10 C 0.5946(4) 0.2465(4) 0.46082(17) 0.0322(11) Uani 1 1 d .
H10 H 0.6036 0.1803 0.4624 0.039 Uiso 1 1 calc R
C11 C 0.6349(4) 0.3032(4) 0.49624(18) 0.0397(13) Uani 1 1 d .
H11 H 0.6705 0.2762 0.5222 0.048 Uiso 1 1 calc R
C12 C 0.6222(5) 0.4002(4) 0.49300(18) 0.0424(14) Uani 1 1 d .
H12 H 0.6502 0.4398 0.5168 0.051 Uiso 1 1 calc R
C13 C 0.5695(5) 0.4394(4) 0.45571(19) 0.0374(13) Uani 1 1 d .
H13 H 0.5612 0.5057 0.4543 0.045 Uiso 1 1 calc R
C14 C 0.5281(4) 0.3833(3) 0.41986(16) 0.0286(10) Uani 1 1 d .
C15 C 0.4715(4) 0.4262(4) 0.37905(18) 0.0347(11) Uani 1 1 d .
H15A H 0.5147 0.4311 0.3528 0.052 Uiso 1 1 calc R
H15B H 0.4484 0.4890 0.3874 0.052 Uiso 1 1 calc R
H15C H 0.4143 0.3865 0.3703 0.052 Uiso 1 1 calc R
C16 C 0.5040(3) 0.0837(3) 0.32080(14) 0.0193(8) Uani 1 1 d .
C17 C 0.4596(3) 0.0909(3) 0.27576(15) 0.0188(8) Uani 1 1 d .
C18 C 0.5186(3) 0.0785(3) 0.23828(15) 0.0224(9) Uani 1 1 d .
H18 H 0.4899 0.0818 0.2076 0.027 Uiso 1 1 calc R
C19 C 0.6196(4) 0.0613(3) 0.24538(18) 0.0275(10) Uani 1 1 d .
H19 H 0.6597 0.0542 0.2194 0.033 Uiso 1 1 calc R
C20 C 0.6619(4) 0.0544(3) 0.28991(18) 0.0278(10) Uani 1 1 d .
H20 H 0.7310 0.0426 0.2942 0.033 Uiso 1 1 calc R
C21 C 0.6046(3) 0.0647(3) 0.32879(17) 0.0246(9) Uani 1 1 d .
C22 C 0.6508(4) 0.0490(4) 0.37672(19) 0.0331(11) Uani 1 1 d .
H22A H 0.6695 0.1096 0.3907 0.050 Uiso 1 1 calc R
H22B H 0.7099 0.0095 0.3747 0.050 Uiso 1 1 calc R
H22C H 0.6030 0.0176 0.3960 0.050 Uiso 1 1 calc R
C23 C 0.3488(3) 0.1132(3) 0.27414(14) 0.0176(8) Uani 1 1 d .
C24 C 0.3363(3) 0.2159(3) 0.28819(14) 0.0187(8) Uani 1 1 d .
C25 C 0.2248(4) 0.3420(3) 0.29621(19) 0.0326(11) Uani 1 1 d .
H25A H 0.2581 0.3629 0.3254 0.049 Uiso 1 1 calc R
H25B H 0.1535 0.3543 0.2971 0.049 Uiso 1 1 calc R
H25C H 0.2516 0.3764 0.2702 0.049 Uiso 1 1 calc R
C26 C 0.2852(3) 0.0912(3) 0.22806(14) 0.0181(8) Uani 1 1 d .
C27 C 0.3028(3) -0.0076(3) 0.20712(15) 0.0188(8) Uani 1 1 d .
C28 C 0.3472(3) -0.0809(3) 0.23182(15) 0.0203(8) Uani 1 1 d .
H28 H 0.3754 -0.0696 0.2622 0.024 Uiso 1 1 calc R
C29 C 0.3515(3) -0.1712(3) 0.21304(17) 0.0252(9) Uani 1 1 d .
H29 H 0.3833 -0.2204 0.2303 0.030 Uiso 1 1 calc R
C30 C 0.3092(4) -0.1884(3) 0.16934(18) 0.0291(10) Uani 1 1 d .
H30 H 0.3106 -0.2501 0.1567 0.035 Uiso 1 1 calc R
C31 C 0.2648(4) -0.1162(4) 0.14399(17) 0.0300(10) Uani 1 1 d .
H31 H 0.2365 -0.1282 0.1137 0.036 Uiso 1 1 calc R
C32 C 0.2613(3) -0.0263(3) 0.16250(16) 0.0249(9) Uani 1 1 d .
H32 H 0.2306 0.0229 0.1448 0.030 Uiso 1 1 calc R
C33 C 0.2936(3) 0.1714(3) 0.19169(15) 0.0204(8) Uani 1 1 d .
C34 C 0.3837(3) 0.2056(3) 0.16966(14) 0.0207(8) Uani 1 1 d .
C35 C 0.4256(4) 0.2924(3) 0.18246(15) 0.0252(9) Uani 1 1 d .
H35 H 0.3967 0.3294 0.2057 0.030 Uiso 1 1 calc R
C36 C 0.5095(4) 0.3246(3) 0.16120(16) 0.0277(10) Uani 1 1 d .
H36 H 0.5376 0.3834 0.1702 0.033 Uiso 1 1 calc R
C37 C 0.5527(4) 0.2723(4) 0.12722(18) 0.0325(11) Uani 1 1 d .
H37 H 0.6107 0.2943 0.1133 0.039 Uiso 1 1 calc R
C38 C 0.5103(4) 0.1873(4) 0.11359(18) 0.0348(12) Uani 1 1 d .
H38 H 0.5395 0.1509 0.0902 0.042 Uiso 1 1 calc R
C39 C 0.4253(4) 0.1549(3) 0.13395(16) 0.0278(10) Uani 1 1 d .
H39 H 0.3954 0.0978 0.1235 0.033 Uiso 1 1 calc R
C40 C 0.2033(3) 0.2083(3) 0.18219(16) 0.0244(9) Uani 1 1 d .
C41 C 0.1820(4) 0.2914(4) 0.15145(19) 0.0309(11) Uani 1 1 d .
C42 C 0.1312(7) 0.3415(6) 0.0760(3) 0.071(2) Uani 1 1 d .
H42A H 0.0688 0.3694 0.0851 0.106 Uiso 1 1 calc R
H42B H 0.1227 0.3166 0.0443 0.106 Uiso 1 1 calc R
H42C H 0.1832 0.3896 0.0771 0.106 Uiso 1 1 calc R
C43 C 0.1277(3) 0.1605(3) 0.20846(16) 0.0256(9) Uani 1 1 d .
C44 C 0.0226(3) 0.1890(4) 0.20749(19) 0.0303(10) Uani 1 1 d .
C45 C -0.0330(4) 0.1980(5) 0.1660(2) 0.0435(14) Uani 1 1 d .
H45 H -0.0038 0.1850 0.1374 0.052 Uiso 1 1 calc R
C46 C -0.1313(5) 0.2259(5) 0.1663(3) 0.0543(17) Uani 1 1 d .
H46 H -0.1687 0.2314 0.1377 0.065 Uiso 1 1 calc R
C47 C -0.1750(4) 0.2454(5) 0.2062(3) 0.0544(17) Uani 1 1 d .
H47 H -0.2426 0.2641 0.2057 0.065 Uiso 1 1 calc R
C48 C -0.1208(4) 0.2381(5) 0.2476(3) 0.0478(15) Uani 1 1 d .
H48 H -0.1512 0.2521 0.2758 0.057 Uiso 1 1 calc R
C49 C -0.0219(4) 0.2102(4) 0.2487(2) 0.0352(12) Uani 1 1 d .
H49 H 0.0151 0.2057 0.2776 0.042 Uiso 1 1 calc R
C50 C 0.1743(3) 0.0941(3) 0.23522(15) 0.0226(9) Uani 1 1 d .
C51 C 0.1273(3) 0.0308(3) 0.26678(17) 0.0229(9) Uani 1 1 d .
C52 C -0.0182(4) -0.0459(4) 0.2877(3) 0.0438(14) Uani 1 1 d .
H52A H 0.0165 -0.1044 0.2962 0.066 Uiso 1 1 calc R
H52B H -0.0846 -0.0606 0.2744 0.066 Uiso 1 1 calc R
H52C H -0.0239 -0.0068 0.3154 0.066 Uiso 1 1 calc R
S S 0.24846(16) -0.07061(12) 0.43387(6) 0.0219(4) Uiso 0.70 1 d P
S' S 0.2158(6) -0.0640(5) 0.4275(2) 0.0530(17) Uiso 0.30 1 d P
F1 F 0.1635(7) -0.0761(7) 0.5114(3) 0.100(2) Uiso 0.70 1 d P
F1' F 0.0615(14) -0.0174(13) 0.4049(6) 0.084(5) Uiso 0.30 1 d P
F2 F 0.0639(6) -0.0409(6) 0.4559(3) 0.084(2) Uiso 0.70 1 d P
F2' F 0.1561(14) 0.0962(14) 0.4278(6) 0.085(5) Uiso 0.30 1 d P
F3 F 0.1687(5) 0.0617(5) 0.4809(2) 0.0680(16) Uiso 0.70 1 d P
F3' F 0.102(2) 0.008(2) 0.4815(9) 0.123(8) Uiso 0.30 1 d P
C53 C 0.1605(7) -0.0311(7) 0.4737(3) 0.048(2) Uiso 0.70 1 d P
C53' C 0.131(2) 0.010(2) 0.4332(10) 0.066(7) Uiso 0.30 1 d P
O7 O 0.2297(5) -0.0056(5) 0.3946(2) 0.0480(14) Uiso 0.70 1 d P
O7' O 0.2672(8) -0.0487(8) 0.3902(4) 0.026(2) Uiso 0.30 1 d P
O8 O 0.3415(5) -0.0517(5) 0.4578(2) 0.0447(14) Uiso 0.70 1 d P
O8' O 0.3016(16) -0.0310(14) 0.4702(7) 0.066(5) Uiso 0.30 1 d P
O9 O 0.2225(6) -0.1685(6) 0.4249(3) 0.062(2) Uiso 0.70 1 d P
O9' O 0.2004(14) -0.1628(13) 0.4439(7) 0.061(5) Uiso 0.30 1 d P
Cl1 Cl 0.0205(8) 0.2960(8) 0.3750(4) 0.306(4) Uiso 1 1 d .
Cl2 Cl -0.0812(7) 0.1356(7) 0.3841(3) 0.294(4) Uiso 1 1 d .
O10 O 0.100(2) 0.602(2) 0.4518(11) 0.399(15) Uiso 1 1 d .
C54 C 0.0756(16) 0.1751(15) 0.3802(7) 0.177(7) Uiso 1 1 d .
Pd1 Pd 0.30047(2) 0.04597(2) 0.331731(11) 0.02118(10) Uani 1 1 d .

loop_
_atom_site_aniso_label
_atom_site_aniso_U_11
_atom_site_aniso_U_22
_atom_site_aniso_U_33
_atom_site_aniso_U_23
_atom_site_aniso_U_13
_atom_site_aniso_U_12
O1 0.0299(17) 0.0180(15) 0.0225(15) -0.0004(12) -0.0009(13) -0.0021(13)
O2 0.0259(16) 0.0193(15) 0.0366(18) -0.0098(14) 0.0099(14) 0.0016(13)
O3 0.045(2) 0.0258(19) 0.054(2) 0.0030(17) 0.0008(19) 0.0104(16)
O4 0.066(3) 0.040(2) 0.034(2) 0.0054(17) -0.0068(19) 0.020(2)
O5 0.0275(17) 0.0290(17) 0.0254(17) -0.0002(14) 0.0040(13) -0.0112(14)
O6 0.0231(16) 0.0281(18) 0.047(2) -0.0003(16) -0.0017(15) -0.0050(14)
N1 0.0264(19) 0.0192(18) 0.0149(16) 0.0021(14) 0.0020(14) -0.0057(14)
N2 0.040(2) 0.029(2) 0.0176(18) 0.0016(16) 0.0043(16) -0.0183(18)
N3 0.035(2) 0.0223(19) 0.0136(17) 0.0014(14) 0.0047(15) -0.0119(16)
C1 0.028(2) 0.022(2) 0.0161(19) 0.0027(16) 0.0006(17) -0.0059(17)
C2 0.039(3) 0.049(3) 0.023(2) -0.013(2) 0.010(2) -0.026(2)
C3 0.039(3) 0.044(3) 0.042(3) -0.005(3) 0.011(2) -0.005(2)
C4 0.052(4) 0.050(4) 0.067(5) -0.013(3) 0.008(3) -0.002(3)
C5 0.066(5) 0.055(4) 0.067(5) -0.022(4) 0.023(4) -0.012(4)
C6 0.074(5) 0.061(4) 0.033(3) -0.022(3) 0.018(3) -0.029(4)
C7 0.063(4) 0.060(4) 0.021(3) -0.013(2) 0.009(2) -0.035(3)
C8 0.086(5) 0.069(5) 0.024(3) -0.006(3) 0.002(3) -0.034(4)
C9 0.031(2) 0.026(2) 0.019(2) -0.0021(18) 0.0058(18) -0.0141(19)
C10 0.041(3) 0.033(3) 0.023(2) 0.001(2) 0.002(2) -0.017(2)
C11 0.048(3) 0.045(3) 0.025(2) 0.002(2) -0.004(2) -0.021(3)
C12 0.058(4) 0.045(3) 0.024(2) -0.011(2) 0.002(2) -0.025(3)
C13 0.056(3) 0.028(3) 0.029(3) -0.009(2) 0.011(2) -0.018(2)
C14 0.039(3) 0.027(2) 0.021(2) -0.0041(18) 0.0072(19) -0.012(2)
C15 0.051(3) 0.023(2) 0.031(3) -0.003(2) 0.007(2) -0.006(2)
C16 0.027(2) 0.0134(19) 0.0176(19) 0.0007(15) 0.0038(16) -0.0034(16)
C17 0.021(2) 0.0130(19) 0.022(2) -0.0001(16) 0.0030(16) -0.0018(15)
C18 0.027(2) 0.019(2) 0.021(2) -0.0001(17) 0.0042(17) -0.0002(17)
C19 0.026(2) 0.024(2) 0.033(3) -0.0006(19) 0.0106(19) 0.0023(18)
C20 0.022(2) 0.022(2) 0.040(3) 0.0005(19) 0.0019(19) 0.0024(17)
C21 0.028(2) 0.016(2) 0.030(2) 0.0025(17) -0.0016(19) -0.0028(17)
C22 0.036(3) 0.028(3) 0.035(3) 0.005(2) -0.008(2) 0.001(2)
C23 0.022(2) 0.0165(19) 0.0145(18) -0.0010(15) 0.0049(15) -0.0002(15)
C24 0.024(2) 0.019(2) 0.0134(18) -0.0002(15) 0.0055(15) 0.0020(16)
C25 0.036(3) 0.020(2) 0.042(3) -0.009(2) 0.007(2) 0.0078(19)
C26 0.021(2) 0.017(2) 0.0163(19) -0.0023(15) 0.0030(15) 0.0007(16)
C27 0.0178(19) 0.018(2) 0.021(2) -0.0046(16) 0.0059(16) -0.0006(15)
C28 0.019(2) 0.019(2) 0.023(2) -0.0022(17) 0.0008(16) 0.0005(16)
C29 0.023(2) 0.018(2) 0.036(3) 0.0002(18) 0.0082(19) 0.0033(17)
C30 0.029(2) 0.021(2) 0.037(3) -0.012(2) 0.008(2) -0.0021(18)
C31 0.034(3) 0.030(2) 0.027(2) -0.011(2) 0.0002(19) -0.001(2)
C32 0.027(2) 0.024(2) 0.023(2) -0.0027(18) -0.0002(18) 0.0032(18)
C33 0.026(2) 0.0169(19) 0.019(2) -0.0033(16) 0.0031(16) 0.0038(16)
C34 0.027(2) 0.020(2) 0.0152(19) 0.0039(16) 0.0036(16) 0.0058(17)
C35 0.038(3) 0.021(2) 0.017(2) -0.0027(17) -0.0007(18) 0.0057(19)
C36 0.033(2) 0.027(2) 0.023(2) 0.0047(18) -0.0028(19) -0.0021(19)
C37 0.034(3) 0.034(3) 0.030(3) 0.011(2) 0.007(2) 0.000(2)
C38 0.046(3) 0.029(3) 0.031(3) 0.004(2) 0.019(2) 0.005(2)
C39 0.043(3) 0.020(2) 0.020(2) -0.0015(17) 0.0086(19) 0.0010(19)
C40 0.027(2) 0.023(2) 0.023(2) -0.0024(18) 0.0031(17) 0.0070(18)
C41 0.026(2) 0.029(3) 0.038(3) 0.004(2) 0.004(2) 0.0099(19)
C42 0.098(6) 0.067(5) 0.045(4) 0.020(4) -0.013(4) 0.037(5)
C43 0.027(2) 0.024(2) 0.026(2) -0.0047(18) 0.0033(18) 0.0036(18)
C44 0.021(2) 0.028(2) 0.042(3) -0.002(2) 0.004(2) 0.0040(18)
C45 0.031(3) 0.054(4) 0.045(3) 0.001(3) -0.002(2) 0.010(3)
C46 0.033(3) 0.063(4) 0.065(4) -0.002(3) -0.013(3) 0.013(3)
C47 0.022(3) 0.062(4) 0.080(5) 0.000(4) 0.005(3) 0.014(3)
C48 0.031(3) 0.049(4) 0.065(4) -0.004(3) 0.018(3) 0.011(3)
C49 0.025(2) 0.036(3) 0.045(3) -0.001(2) 0.005(2) 0.006(2)
C50 0.027(2) 0.019(2) 0.022(2) -0.0051(17) 0.0052(17) 0.0035(17)
C51 0.020(2) 0.019(2) 0.030(2) -0.0069(18) 0.0052(18) -0.0002(16)
C52 0.026(3) 0.033(3) 0.072(4) 0.008(3) 0.005(3) -0.010(2)
Pd1 0.02629(18) 0.02242(18) 0.01514(16) -0.00009(12) 0.00410(13) -0.00968(13)

loop_
_atom_type_symbol
_atom_type_description
_atom_type_scat_dispersion_real
_atom_type_scat_dispersion_imag
_atom_type_scat_source
C C 0.0033 0.0016 'International Tables Vol C Tables 4.2.6.8 and 6.1.1.4'
H H 0.0000 0.0000 'International Tables Vol C Tables 4.2.6.8 and 6.1.1.4'
N N 0.0061 0.0033 'International Tables Vol C Tables 4.2.6.8 and 6.1.1.4'
O O 0.0106 0.0060 'International Tables Vol C Tables 4.2.6.8 and 6.1.1.4'
F F 0.0171 0.0103 'International Tables Vol C Tables 4.2.6.8 and 6.1.1.4'
S S 0.1246 0.1234 'International Tables Vol C Tables 4.2.6.8 and 6.1.1.4'
Pd Pd -0.9988 1.0072 'International Tables Vol C Tables 4.2.6.8 and 6.1.1.4'
Cl Cl 0.1484 0.1585 'International Tables Vol C Tables 4.2.6.8 and 6.1.1.4'

loop_
_geom_angle_atom_site_label_1
_geom_angle_atom_site_label_2
_geom_angle_atom_site_label_3
_geom_angle
C24 O2 C25 115.5(4)
C41 O4 C42 114.8(5)
C51 O5 Pd1 125.1(3)
C51 O6 C52 116.5(4)
C1 N1 C16 120.5(4)
C1 N1 Pd1 120.9(3)
C16 N1 Pd1 109.0(3)
C1 N2 C2 122.4(4)
C1 N2 H2 118.8
C2 N2 H2 118.8
C1 N3 C9 126.5(4)
C1 N3 H3 116.8
C9 N3 H3 116.8
N1 C1 N2 119.2(4)
N1 C1 N3 121.4(4)
N2 C1 N3 119.4(4)
C3 C2 C7 121.1(6)
C3 C2 N2 119.5(5)
C7 C2 N2 119.4(6)
C2 C3 C4 122.2(6)
C2 C3 H3A 118.9
C4 C3 H3A 118.9
C5 C4 C3 117.6(7)
C5 C4 H4 121.2
C3 C4 H4 121.2
C6 C5 C4 121.3(7)
C6 C5 H5 119.3
C4 C5 H5 119.3
C5 C6 C7 122.1(6)
C5 C6 H6 118.9
C7 C6 H6 118.9
C2 C7 C6 115.5(7)
C2 C7 C8 120.7(6)
C6 C7 C8 123.8(5)
C7 C8 H8A 109.5
C7 C8 H8B 109.5
H8A C8 H8B 109.5
C7 C8 H8C 109.5
H8A C8 H8C 109.5
H8B C8 H8C 109.5
C10 C9 C14 121.3(4)
C10 C9 N3 120.2(4)
C14 C9 N3 118.5(4)
C9 C10 C11 120.5(5)
C9 C10 H10 119.8
C11 C10 H10 119.8
C10 C11 C12 118.9(5)
C10 C11 H11 120.6
C12 C11 H11 120.6
C13 C12 C11 120.7(5)
C13 C12 H12 119.7
C11 C12 H12 119.7
C12 C13 C14 121.2(5)
C12 C13 H13 119.4
C14 C13 H13 119.4
C13 C14 C9 117.5(5)
C13 C14 C15 121.1(5)
C9 C14 C15 121.4(4)
C14 C15 H15A 109.5
C14 C15 H15B 109.5
H15A C15 H15B 109.5
C14 C15 H15C 109.5
H15A C15 H15C 109.5
H15B C15 H15C 109.5
C21 C16 C17 122.3(4)
C21 C16 N1 122.5(4)
C17 C16 N1 114.7(4)
C18 C17 C16 118.4(4)
C18 C17 C23 127.0(4)
C16 C17 C23 114.6(4)
C17 C18 C19 120.4(4)
C17 C18 H18 119.8
C19 C18 H18 119.8
C20 C19 C18 120.5(4)
C20 C19 H19 119.8
C18 C19 H19 119.8
C19 C20 C21 121.0(4)
C19 C20 H20 119.5
C21 C20 H20 119.5
C16 C21 C20 117.4(4)
C16 C21 C22 122.5(4)
C20 C21 C22 119.9(4)
C21 C22 H22A 109.5
C21 C22 H22B 109.5
H22A C22 H22B 109.5
C21 C22 H22C 109.5
H22A C22 H22C 109.5
H22B C22 H22C 109.5
C24 C23 C17 108.2(3)
C24 C23 C26 110.5(3)
C17 C23 C26 118.5(3)
C24 C23 Pd1 100.8(2)
C17 C23 Pd1 103.2(3)
C26 C23 Pd1 114.0(3)
O1 C24 O2 121.7(4)
O1 C24 C23 124.9(4)
O2 C24 C23 113.4(4)
O2 C25 H25A 109.5
O2 C25 H25B 109.5
H25A C25 H25B 109.5
O2 C25 H25C 109.5
H25A C25 H25C 109.5
H25B C25 H25C 109.5
C50 C26 C27 104.4(3)
C50 C26 C33 100.2(3)
C27 C26 C33 112.6(3)
C50 C26 C23 112.3(3)
C27 C26 C23 114.7(3)
C33 C26 C23 111.5(3)
C28 C27 C32 118.2(4)
C28 C27 C26 123.6(4)
C32 C27 C26 117.8(4)
C27 C28 C29 121.3(4)
C27 C28 H28 119.4
C29 C28 H28 119.4
C30 C29 C28 119.7(4)
C30 C29 H29 120.2
C28 C29 H29 120.2
C29 C30 C31 120.0(4)
C29 C30 H30 120.0
C31 C30 H30 120.0
C30 C31 C32 120.3(4)
C30 C31 H31 119.8
C32 C31 H31 119.8
C31 C32 C27 120.5(4)
C31 C32 H32 119.7
C27 C32 H32 119.7
C40 C33 C34 122.8(4)
C40 C33 C26 109.1(4)
C34 C33 C26 128.1(4)
C39 C34 C35 118.5(4)
C39 C34 C33 121.0(4)
C35 C34 C33 120.4(4)
C36 C35 C34 120.1(4)
C36 C35 H35 119.9
C34 C35 H35 119.9
C37 C36 C35 121.0(5)
C37 C36 H36 119.5
C35 C36 H36 119.5
C36 C37 C38 119.2(5)
C36 C37 H37 120.4
C38 C37 H37 120.4
C37 C38 C39 120.4(5)
C37 C38 H38 119.8
C39 C38 H38 119.8
C38 C39 C34 120.6(5)
C38 C39 H39 119.7
C34 C39 H39 119.7
C33 C40 C43 111.2(4)
C33 C40 C41 125.1(4)
C43 C40 C41 123.5(4)
O3 C41 O4 125.0(5)
O3 C41 C40 124.1(5)
O4 C41 C40 110.9(4)
O4 C42 H42A 109.5
O4 C42 H42B 109.5
H42A C42 H42B 109.5
O4 C42 H42C 109.5
H42A C42 H42C 109.5
H42B C42 H42C 109.5
C50 C43 C40 107.5(4)
C50 C43 C44 128.5(5)
C40 C43 C44 123.8(4)
C45 C44 C49 118.6(5)
C45 C44 C43 121.5(5)
C49 C44 C43 119.9(5)
C44 C45 C46 120.0(6)
C44 C45 H45 120.0
C46 C45 H45 120.0
C47 C46 C45 121.6(6)
C47 C46 H46 119.2
C45 C46 H46 119.2
C46 C47 C48 119.2(5)
C46 C47 H47 120.4
C48 C47 H47 120.4
C47 C48 C49 120.8(6)
C47 C48 H48 119.6
C49 C48 H48 119.6
C44 C49 C48 119.7(5)
C44 C49 H49 120.1
C48 C49 H49 120.1
C43 C50 C51 125.8(4)
C43 C50 C26 112.0(4)
C51 C50 C26 122.2(4)
O5 C51 O6 120.6(4)
O5 C51 C50 124.2(4)
O6 C51 C50 115.1(4)
O6 C52 H52A 109.5
O6 C52 H52B 109.5
H52A C52 H52B 109.5
O6 C52 H52C 109.5
H52A C52 H52C 109.5
H52B C52 H52C 109.5
O7' S O8' 120.8(10)
O7' S O8 102.0(6)
O8' S O8 30.0(8)
O7' S O9 96.3(6)
O8' S O9 130.3(9)
O8 S O9 117.6(4)
O7' S O7 33.0(5)
O8' S O7 113.2(9)
O8 S O7 111.5(4)
O9 S O7 115.6(4)
O7' S O9' 119.4(9)
O8' S O9' 115.6(11)
O8 S O9' 116.8(8)
O9 S O9' 25.1(7)
O7 S O9' 129.6(8)
O7' S C53 134.2(6)
O8' S C53 73.6(10)
O8 S C53 103.2(4)
O9 S C53 104.7(5)
O7 S C53 101.7(4)
O9' S C53 81.0(9)
O7' S C53' 92.6(10)
O8' S C53' 99.3(12)
O8 S C53' 126.1(9)
O9 S C53' 111.7(9)
O7 S C53' 61.1(9)
O9' S C53' 98.9(12)
C53 S C53' 41.9(9)
O7 S' O7' 36.1(5)
O7 S' O9 126.7(7)
O7' S' O9 95.0(8)
O7 S' O9' 150.2(10)
O7' S' O9' 119.7(11)
O9 S' O9' 24.8(7)
O7 S' C53' 77.3(12)
O7' S' C53' 113.0(13)
O9 S' C53' 135.9(13)
O9' S' C53' 118.7(14)
O7 S' C53 120.6(7)
O7' S' C53 153.6(8)
O9 S' C53 111.1(7)
O9' S' C53 86.3(10)
C53' S' C53 49.8(11)
O7 S' O8' 103.6(9)
O7' S' O8' 100.1(10)
O9 S' O8' 105.6(9)
O9' S' O8' 97.5(11)
C53' S' O8' 102.3(13)
C53 S' O8' 69.8(9)
O7 S' O8 97.0(6)
O7' S' O8 82.2(7)
O9 S' O8 93.4(6)
O9' S' O8 94.4(8)
C53' S' O8 122.5(12)
C53 S' O8 91.9(5)
O8' S' O8 22.7(7)
C53 F1 F3' 36.5(10)
C53' F1' F2 57.3(15)
F3' F2 C53' 71.8(19)
F3' F2 C53 45.4(14)
C53' F2 C53 58.9(13)
F3' F2 F1' 119.3(17)
C53' F2 F1' 52.6(14)
C53 F2 F1' 108.3(10)
C53' F2' F3 67.0(16)
F3' F3 C53 46.2(14)
F3' F3 F2' 99.5(16)
C53 F3 F2' 98.6(9)
F3' F3 C53' 60.5(17)
C53 F3 C53' 53.0(11)
F2' F3 C53' 47.1(12)
C53 F3' F2 81(2)
C53 F3' F3 76(2)
F2 F3' F3 136(3)
C53 F3' C53' 63(2)
F2 F3' C53' 61.4(18)
F3 F3' C53' 74.9(19)
C53 F3' F1 48.7(14)
F2 F3' F1 95.4(19)
F3 F3' F1 96.5(18)
C53' F3' F1 111(2)
F3' C53 F1 94.8(18)
F3' C53 F3 58.3(18)
F1 C53 F3 111.6(9)
F3' C53 C53' 76(2)
F1 C53 C53' 164.2(16)
F3 C53 C53' 74.2(14)
F3' C53 F2 53.2(17)
F1 C53 F2 104.9(9)
F3 C53 F2 103.0(8)
C53' C53 F2 59.3(13)
F3' C53 S' 137.9(19)
F1 C53 S' 124.3(9)
F3 C53 S' 111.8(8)
C53' C53 S' 62.7(13)
F2 C53 S' 97.5(7)
F3' C53 S 151.3(19)
F1 C53 S 113.6(8)
F3 C53 S 110.9(7)
C53' C53 S 75.9(13)
F2 C53 S 112.0(7)
S' C53 S 15.3(3)
F3' C53 O8' 144(2)
F1 C53 O8' 93.2(9)
F3 C53 O8' 86.1(8)
C53' C53 O8' 101.9(15)
F2 C53 O8' 154.6(10)
S' C53 O8' 57.3(7)
S C53 O8' 43.1(7)
F1' C53' F2' 114(3)
F1' C53' C53 127(3)
F2' C53' C53 117(2)
F1' C53' F2 70.1(17)
F2' C53' F2 139(3)
C53 C53' F2 61.8(14)
F1' C53' F3' 113(2)
F2' C53' F3' 102(2)
C53 C53' F3' 41.4(14)
F2 C53' F3' 46.8(14)
F1' C53' S' 104(2)
F2' C53' S' 115(2)
C53 C53' S' 67.5(14)
F2 C53' S' 101.9(19)
F3' C53' S' 109(2)
F1' C53' F3 151(2)
F2' C53' F3 65.9(16)
C53 C53' F3 52.7(11)
F2 C53' F3 91.3(17)
F3' C53' F3 44.6(14)
S' C53' F3 101.2(16)
F1' C53' O7 96.5(19)
F2' C53' O7 80.3(17)
C53 C53' O7 106.8(18)
F2 C53' O7 141(2)
F3' C53' O7 146(2)
S' C53' O7 44.2(8)
F3 C53' O7 111.7(16)
F1' C53' S 114(2)
F2' C53' S 109.9(19)
C53 C53' S 62.2(12)
F2 C53' S 104.4(17)
F3' C53' S 103.6(19)
S' C53' S 9.3(4)
F3 C53' S 92.2(14)
O7 C53' S 46.1(7)
O7' O7 S' 75.0(10)
O7' O7 S 63.9(9)
S' O7 S 18.4(4)
O7' O7 C53' 132.8(14)
S' O7 C53' 58.5(10)
S O7 C53' 72.7(10)
O7' O7 Pd1 79.8(10)
S' O7 Pd1 154.9(6)
S O7 Pd1 140.5(4)
C53' O7 Pd1 146.4(10)
O7 O7' S' 68.9(10)
O7 O7' S 83.0(10)
S' O7' S 20.7(4)
O7 O7' Pd1 79.1(10)
S' O7' Pd1 148.0(9)
S O7' Pd1 156.0(8)
O8' O8 S 69.9(17)
O8' O8 S' 65.7(17)
S O8 S' 5.7(3)
O8 O8' S 80.2(19)
O8 O8' S' 91.6(19)
S O8' S' 12.2(3)
O8 O8' C53 143(2)
S O8' C53 63.4(9)
S' O8' C53 53.0(7)
O9' O9 S 81(2)
O9' O9 S' 78(2)
S O9 S' 18.7(3)
O9 O9' S 74(2)
O9 O9' S' 77(2)
S O9' S' 18.4(4)
Cl1 C54 Cl2 82.0(9)
N1 Pd1 O5 177.19(14)
N1 Pd1 C23 81.21(15)
O5 Pd1 C23 97.63(15)
N1 Pd1 O7 102.26(19)
O5 Pd1 O7 79.32(19)
C23 Pd1 O7 169.9(2)
N1 Pd1 O7' 96.1(3)
O5 Pd1 O7' 84.6(3)
C23 Pd1 O7' 169.0(3)
O7 Pd1 O7' 21.0(3)

loop_
_geom_bond_atom_site_label_1
_geom_bond_atom_site_label_2
_geom_bond_distance
O1 C24 1.213(5)
O2 C24 1.343(5)
O2 C25 1.448(5)
O3 C41 1.201(7)
O4 C41 1.320(7)
O4 C42 1.477(7)
O5 C51 1.238(6)
O5 Pd1 2.039(3)
O6 C51 1.312(6)
O6 C52 1.453(7)
N1 C1 1.335(6)
N1 C16 1.434(5)
N1 Pd1 2.020(4)
N2 C1 1.341(6)
N2 C2 1.441(7)
N2 H2 0.8800
N3 C1 1.354(6)
N3 C9 1.430(6)
N3 H3 0.8800
C2 C3 1.381(9)
C2 C7 1.399(7)
C3 C4 1.396(9)
C3 H3A 0.9500
C4 C5 1.374(11)
C4 H4 0.9500
C5 C6 1.370(11)
C5 H5 0.9500
C6 C7 1.437(10)
C6 H6 0.9500
C7 C8 1.463(11)
C8 H8A 0.9800
C8 H8B 0.9800
C8 H8C 0.9800
C9 C10 1.377(7)
C9 C14 1.406(7)
C10 C11 1.390(7)
C10 H10 0.9500
C11 C12 1.394(9)
C11 H11 0.9500
C12 C13 1.377(9)
C12 H12 0.9500
C13 C14 1.400(7)
C13 H13 0.9500
C14 C15 1.501(7)
C15 H15A 0.9800
C15 H15B 0.9800
C15 H15C 0.9800
C16 C21 1.394(6)
C16 C17 1.406(6)
C17 C18 1.384(6)
C17 C23 1.528(6)
C18 C19 1.391(7)
C18 H18 0.9500
C19 C20 1.383(7)
C19 H19 0.9500
C20 C21 1.400(7)
C20 H20 0.9500
C21 C22 1.504(7)
C22 H22A 0.9800
C22 H22B 0.9800
C22 H22C 0.9800
C23 C24 1.528(6)
C23 C26 1.577(6)
C23 Pd1 2.050(4)
C25 H25A 0.9800
C25 H25B 0.9800
C25 H25C 0.9800
C26 C50 1.521(6)
C26 C27 1.554(6)
C26 C33 1.557(6)
C27 C28 1.382(6)
C27 C32 1.403(6)
C28 C29 1.396(6)
C28 H28 0.9500
C29 C30 1.379(7)
C29 H29 0.9500
C30 C31 1.380(7)
C30 H30 0.9500
C31 C32 1.388(7)
C31 H31 0.9500
C32 H32 0.9500
C33 C40 1.344(6)
C33 C34 1.481(6)
C34 C39 1.397(6)
C34 C35 1.401(6)
C35 C36 1.393(7)
C35 H35 0.9500
C36 C37 1.381(7)
C36 H36 0.9500
C37 C38 1.387(8)
C37 H37 0.9500
C38 C39 1.393(7)
C38 H38 0.9500
C39 H39 0.9500
C40 C43 1.468(7)
C40 C41 1.497(7)
C42 H42A 0.9800
C42 H42B 0.9800
C42 H42C 0.9800
C43 C50 1.355(7)
C43 C44 1.475(6)
C44 C45 1.385(8)
C44 C49 1.391(7)
C45 C46 1.386(8)
C45 H45 0.9500
C46 C47 1.347(10)
C46 H46 0.9500
C47 C48 1.373(10)
C47 H47 0.9500
C48 C49 1.393(7)
C48 H48 0.9500
C49 H49 0.9500
C50 C51 1.448(6)
C52 H52A 0.9800
C52 H52B 0.9800
C52 H52C 0.9800
S O7' 1.334(11)
S O8' 1.36(2)
S O8 1.429(7)
S O9 1.456(9)
S O7 1.474(7)
S O9' 1.498(19)
S C53 1.782(10)
S C53' 1.95(3)
S' O7 1.282(9)
S' O7' 1.327(13)
S' O9 1.491(11)
S' O9' 1.50(2)
S' C53' 1.57(3)
S' C53 1.627(12)
S' O8' 1.71(2)
S' O8 1.880(11)
F1 C53 1.261(13)
F1 F3' 1.67(3)
F1' C53' 1.27(3)
F1' F2 1.51(2)
F2 F3' 1.12(3)
F2 C53' 1.35(3)
F2 C53 1.385(13)
F2' C53' 1.29(3)
F2' F3 1.607(19)
F3 F3' 1.18(3)
F3 C53 1.340(12)
F3 C53' 1.62(3)
F3' C53 1.00(3)
F3' C53' 1.46(4)
C53 C53' 1.35(3)
C53 O8' 1.91(2)
C53' O7 1.79(3)
O7 O7' 0.809(11)
O7 Pd1 2.214(7)
O7' Pd1 2.219(11)
O8 O8' 0.72(2)
O9 O9' 0.642(19)
Cl1 C54 1.88(2)
Cl2 C54 2.20(2)

loop_
_geom_torsion_atom_site_label_1
_geom_torsion_atom_site_label_2
_geom_torsion_atom_site_label_3
_geom_torsion_atom_site_label_4
_geom_torsion
C16 N1 C1 N2 -163.5(4)
Pd1 N1 C1 N2 53.9(5)
C16 N1 C1 N3 16.2(7)
Pd1 N1 C1 N3 -126.4(4)
C2 N2 C1 N1 -138.9(5)
C2 N2 C1 N3 41.4(7)
C9 N3 C1 N1 -160.8(5)
C9 N3 C1 N2 18.8(7)
C1 N2 C2 C3 39.6(7)
C1 N2 C2 C7 -142.2(5)
C7 C2 C3 C4 3.1(9)
N2 C2 C3 C4 -178.7(5)
C2 C3 C4 C5 -1.7(10)
C3 C4 C5 C6 -1.1(11)
C4 C5 C6 C7 2.6(11)
C3 C2 C7 C6 -1.6(8)
N2 C2 C7 C6 -179.8(5)
C3 C2 C7 C8 177.2(6)
N2 C2 C7 C8 -0.9(8)
C5 C6 C7 C2 -1.2(9)
C5 C6 C7 C8 -180.0(7)
C1 N3 C9 C10 52.1(7)
C1 N3 C9 C14 -130.0(5)
C14 C9 C10 C11 0.7(8)
N3 C9 C10 C11 178.5(5)
C9 C10 C11 C12 -1.0(8)
C10 C11 C12 C13 0.9(9)
C11 C12 C13 C14 -0.6(9)
C12 C13 C14 C9 0.3(8)
C12 C13 C14 C15 -179.5(5)
C10 C9 C14 C13 -0.4(7)
N3 C9 C14 C13 -178.3(4)
C10 C9 C14 C15 179.4(5)
N3 C9 C14 C15 1.6(7)
C1 N1 C16 C21 63.6(6)
Pd1 N1 C16 C21 -149.8(3)
C1 N1 C16 C17 -123.7(4)
Pd1 N1 C16 C17 22.9(4)
C21 C16 C17 C18 0.1(6)
N1 C16 C17 C18 -172.6(4)
C21 C16 C17 C23 -179.3(4)
N1 C16 C17 C23 8.0(5)
C16 C17 C18 C19 -1.3(6)
C23 C17 C18 C19 178.0(4)
C17 C18 C19 C20 1.3(7)
C18 C19 C20 C21 -0.1(7)
C17 C16 C21 C20 1.1(6)
N1 C16 C21 C20 173.2(4)
C17 C16 C21 C22 -174.8(4)
N1 C16 C21 C22 -2.6(7)
C19 C20 C21 C16 -1.1(7)
C19 C20 C21 C22 174.9(4)
C18 C17 C23 C24 -106.6(5)
C16 C17 C23 C24 72.7(4)
C18 C17 C23 C26 20.1(6)
C16 C17 C23 C26 -160.6(4)
C18 C17 C23 Pd1 147.2(4)
C16 C17 C23 Pd1 -33.5(4)
C25 O2 C24 O1 9.8(6)
C25 O2 C24 C23 -170.7(4)
C17 C23 C24 O1 2.5(6)
C26 C23 C24 O1 -128.6(4)
Pd1 C23 C24 O1 110.5(4)
C17 C23 C24 O2 -176.9(3)
C26 C23 C24 O2 51.9(4)
Pd1 C23 C24 O2 -69.0(4)
C24 C23 C26 C50 -68.5(4)
C17 C23 C26 C50 165.9(4)
Pd1 C23 C26 C50 44.1(4)
C24 C23 C26 C27 172.5(3)
C17 C23 C26 C27 47.0(5)
Pd1 C23 C26 C27 -74.8(4)
C24 C23 C26 C33 43.0(4)
C17 C23 C26 C33 -82.5(4)
Pd1 C23 C26 C33 155.7(3)
C50 C26 C27 C28 -105.7(5)
C33 C26 C27 C28 146.6(4)
C23 C26 C27 C28 17.6(6)
C50 C26 C27 C32 66.8(5)
C33 C26 C27 C32 -40.9(5)
C23 C26 C27 C32 -169.9(4)
C32 C27 C28 C29 0.3(6)
C26 C27 C28 C29 172.8(4)
C27 C28 C29 C30 -1.1(7)
C28 C29 C30 C31 1.4(7)
C29 C30 C31 C32 -0.9(7)
C30 C31 C32 C27 0.0(7)
C28 C27 C32 C31 0.2(7)
C26 C27 C32 C31 -172.7(4)
C50 C26 C33 C40 0.0(4)
C27 C26 C33 C40 110.4(4)
C23 C26 C33 C40 -119.0(4)
C50 C26 C33 C34 180.0(4)
C27 C26 C33 C34 -69.7(5)
C23 C26 C33 C34 60.9(5)
C40 C33 C34 C39 -103.4(5)
C26 C33 C34 C39 76.7(6)
C40 C33 C34 C35 72.9(6)
C26 C33 C34 C35 -107.0(5)
C39 C34 C35 C36 -2.8(7)
C33 C34 C35 C36 -179.2(4)
C34 C35 C36 C37 0.3(7)
C35 C36 C37 C38 1.2(7)
C36 C37 C38 C39 -0.1(8)
C37 C38 C39 C34 -2.6(8)
C35 C34 C39 C38 4.0(7)
C33 C34 C39 C38 -179.7(4)
C34 C33 C40 C43 179.3(4)
C26 C33 C40 C43 -0.7(5)
C34 C33 C40 C41 -4.5(7)
C26 C33 C40 C41 175.4(4)
C42 O4 C41 O3 -2.9(9)
C42 O4 C41 C40 176.2(5)
C33 C40 C41 O3 -88.3(7)
C43 C40 C41 O3 87.4(7)
C33 C40 C41 O4 92.6(6)
C43 C40 C41 O4 -91.7(6)
C33 C40 C43 C50 1.2(5)
C41 C40 C43 C50 -175.0(4)
C33 C40 C43 C44 176.2(4)
C41 C40 C43 C44 0.0(7)
C50 C43 C44 C45 -132.1(6)
C40 C43 C44 C45 54.0(7)
C50 C43 C44 C49 49.8(8)
C40 C43 C44 C49 -124.0(5)
C49 C44 C45 C46 -1.2(9)
C43 C44 C45 C46 -179.3(6)
C44 C45 C46 C47 0.4(11)
C45 C46 C47 C48 0.4(12)
C46 C47 C48 C49 -0.4(11)
C45 C44 C49 C48 1.2(8)
C43 C44 C49 C48 179.3(5)
C47 C48 C49 C44 -0.4(10)
C40 C43 C50 C51 179.8(4)
C44 C43 C50 C51 5.2(8)
C40 C43 C50 C26 -1.2(5)
C44 C43 C50 C26 -175.8(4)
C27 C26 C50 C43 -115.9(4)
C33 C26 C50 C43 0.8(5)
C23 C26 C50 C43 119.2(4)
C27 C26 C50 C51 63.1(5)
C33 C26 C50 C51 179.8(4)
C23 C26 C50 C51 -61.8(5)
Pd1 O5 C51 O6 -173.5(3)
Pd1 O5 C51 C50 7.1(6)
C52 O6 C51 O5 10.4(6)
C52 O6 C51 C50 -170.1(4)
C43 C50 C51 O5 -147.3(5)
C26 C50 C51 O5 33.9(7)
C43 C50 C51 O6 33.2(6)
C26 C50 C51 O6 -145.6(4)
C53' F1' F2 F3' 28(3)
C53' F1' F2 C53 -20.3(18)
C53' F2' F3 F3' -33(2)
C53' F2' F3 C53 13.7(17)
C53' F2 F3' C53 -64.0(19)
F1' F2 F3' C53 -87(2)
C53' F2 F3' F3 -5(3)
C53 F2 F3' F3 58(3)
F1' F2 F3' F3 -29(5)
C53 F2 F3' C53' 64.0(19)
F1' F2 F3' C53' -23(2)
C53' F2 F3' F1 -110.7(19)
C53 F2 F3' F1 -46.8(13)
F1' F2 F3' F1 -134.0(13)
F2' F3 F3' C53 92.8(17)
C53' F3 F3' C53 65.5(18)
C53 F3 F3' F2 -61(3)
F2' F3 F3' F2 32(4)
C53' F3 F3' F2 5(3)
C53 F3 F3' C53' -65.5(18)
F2' F3 F3' C53' 27.4(17)
C53 F3 F3' F1 44.3(12)
F2' F3 F3' F1 137.2(12)
C53' F3 F3' F1 110(2)
C53 F1 F3' F2 74(2)
C53 F1 F3' F3 -64.2(17)
C53 F1 F3' C53' 12.1(16)
F2 F3' C53 F1 -105.1(14)
F3 F3' C53 F1 112.5(12)
C53' F3' C53 F1 -167.3(16)
F2 F3' C53 F3 142(2)
C53' F3' C53 F3 80.2(17)
F1 F3' C53 F3 -112.5(12)
F2 F3' C53 C53' 62.2(17)
F3 F3' C53 C53' -80.2(17)
F1 F3' C53 C53' 167.3(16)
F3 F3' C53 F2 -142(2)
C53' F3' C53 F2 -62.2(17)
F1 F3' C53 F2 105.1(14)
F2 F3' C53 S' 54(3)
F3 F3' C53 S' -88(3)
C53' F3' C53 S' -8(3)
F1 F3' C53 S' 159(3)
F2 F3' C53 S 67(4)
F3 F3' C53 S -75(4)
C53' F3' C53 S 5(4)
F1 F3' C53 S 172(4)
F2 F3' C53 O8' 153(2)
F3 F3' C53 O8' 10(4)
C53' F3' C53 O8' 90(3)
F1 F3' C53 O8' -102(3)
F3' F1 C53 F3 57.8(18)
F3' F1 C53 C53' -51(6)
F3' F1 C53 F2 -53.1(17)
F3' F1 C53 S' -163(2)
F3' F1 C53 S -176(2)
F3' F1 C53 O8' 145(2)
F2' F3 C53 F3' -95(2)
C53' F3 C53 F3' -82(2)
F3' F3 C53 F1 -82(2)
F2' F3 C53 F1 -177.0(10)
C53' F3 C53 F1 -164.5(17)
F3' F3 C53 C53' 82(2)
F2' F3 C53 C53' -12.5(15)
F3' F3 C53 F2 30.1(19)
F2' F3 C53 F2 -64.9(10)
C53' F3 C53 F2 -52.4(14)
F3' F3 C53 S' 134(2)
F2' F3 C53 S' 38.8(10)
C53' F3 C53 S' 51.3(14)
F3' F3 C53 S 150(2)
F2' F3 C53 S 55.2(9)
C53' F3 C53 S 67.7(14)
F3' F3 C53 O8' -174(2)
F2' F3 C53 O8' 91.1(10)
C53' F3 C53 O8' 103.6(15)
C53' F2 C53 F3' 95(2)
F1' F2 C53 F3' 113(2)
F3' F2 C53 F1 85(2)
C53' F2 C53 F1 179.4(18)
F1' F2 C53 F1 -161.8(11)
F3' F2 C53 F3 -32(2)
C53' F2 C53 F3 62.5(16)
F1' F2 C53 F3 81.3(11)
F3' F2 C53 C53' -95(2)
F1' F2 C53 C53' 18.8(17)
F3' F2 C53 S' -147(2)
C53' F2 C53 S' -52.0(15)
F1' F2 C53 S' -33.3(11)
F3' F2 C53 S -152(2)
C53' F2 C53 S -56.8(16)
F1' F2 C53 S -38.0(11)
F3' F2 C53 O8' -141(3)
C53' F2 C53 O8' -46(3)
F1' F2 C53 O8' -28(3)
O7 S' C53 F3' 42(3)
O7' S' C53 F3' 65(4)
O9 S' C53 F3' -124(3)
O9' S' C53 F3' -124(3)
C53' S' C53 F3' 9(3)
O8' S' C53 F3' 136(3)
O8 S' C53 F3' 141(3)
O7 S' C53 F1 -163.2(10)
O7' S' C53 F1 -140.2(18)
O9 S' C53 F1 30.5(13)
O9' S' C53 F1 30.3(13)
C53' S' C53 F1 163.5(19)
O8' S' C53 F1 -69.0(12)
O8 S' C53 F1 -64.0(10)
O7 S' C53 F3 -24.3(12)
O7' S' C53 F3 -1(2)
O9 S' C53 F3 169.3(7)
O9' S' C53 F3 169.2(10)
C53' S' C53 F3 -57.6(16)
O8' S' C53 F3 69.8(10)
O8 S' C53 F3 74.9(8)
O7 S' C53 C53' 33.3(16)
O7' S' C53 C53' 56(2)
O9 S' C53 C53' -133.1(16)
O9' S' C53 C53' -133.2(17)
O8' S' C53 C53' 127.5(16)
O8 S' C53 C53' 132.5(15)
O7 S' C53 F2 83.0(9)
O7' S' C53 F2 106.0(19)
O9 S' C53 F2 -83.4(8)
O9' S' C53 F2 -83.5(10)
C53' S' C53 F2 49.7(15)
O8' S' C53 F2 177.1(10)
O8 S' C53 F2 -177.8(6)
O7 S' C53 S -114.0(14)
O7' S' C53 S -91(2)
O9 S' C53 S 79.6(11)
O9' S' C53 S 79.5(12)
C53' S' C53 S -147.3(18)
O8' S' C53 S -19.9(11)
O8 S' C53 S -14.8(8)
O7 S' C53 O8' -94.2(10)
O7' S' C53 O8' -71(2)
O9 S' C53 O8' 99.5(10)
O9' S' C53 O8' 99.4(11)
C53' S' C53 O8' -127.5(16)
O8 S' C53 O8' 5.1(8)
O7' S C53 F3' 4(4)
O8' S C53 F3' 121(4)
O8 S C53 F3' 125(4)
O9 S C53 F3' -111(4)
O7 S C53 F3' 10(4)
O9' S C53 F3' -119(4)
C53' S C53 F3' -5(4)
O7' S C53 F1 175.0(9)
O8' S C53 F1 -67.8(11)
O8 S C53 F1 -63.2(9)
O9 S C53 F1 60.5(9)
O7 S C53 F1 -178.8(8)
O9' S C53 F1 52.4(11)
C53' S C53 F1 166.6(17)
O7' S C53 F3 -58.2(11)
O8' S C53 F3 58.9(11)
O8 S C53 F3 63.5(8)
O9 S C53 F3 -172.8(7)
O7 S C53 F3 -52.1(8)
O9' S C53 F3 179.1(10)
C53' S C53 F3 -66.7(14)
O7' S C53 C53' 8.4(16)
O8' S C53 C53' 125.6(16)
O8 S C53 C53' 130.2(14)
O9 S C53 C53' -106.2(14)
O7 S C53 C53' 14.6(14)
O9' S C53 C53' -114.2(15)
O7' S C53 F2 56.3(11)
O8' S C53 F2 173.5(12)
O8 S C53 F2 178.1(7)
O9 S C53 F2 -58.3(8)
O7 S C53 F2 62.5(8)
O9' S C53 F2 -66.4(10)
C53' S C53 F2 47.9(14)
O7' S C53 S' 38.1(12)
O8' S C53 S' 155.3(14)
O8 S C53 S' 159.9(11)
O9 S C53 S' -76.5(11)
O7 S C53 S' 44.2(10)
O9' S C53 S' -84.6(13)
C53' S C53 S' 29.7(17)
O7' S C53 O8' -117.2(11)
O8 S C53 O8' 4.6(10)
O9 S C53 O8' 128.2(9)
O7 S C53 O8' -111.0(9)
O9' S C53 O8' 120.2(11)
C53' S C53 O8' -125.6(16)
F2 F1' C53' F2' -136(3)
F2 F1' C53' C53 25(2)
F2 F1' C53' F3' -20.1(18)
F2 F1' C53' S' 97.7(19)
F2 F1' C53' F3 -53(4)
F2 F1' C53' O7 142.0(19)
F2 F1' C53' S 97.4(19)
F3 F2' C53' F1' 148(3)
F3 F2' C53' C53 -15.1(18)
F3 F2' C53' F2 62(3)
F3 F2' C53' F3' 26.4(16)
F3 F2' C53' S' -91(2)
F3 F2' C53' O7 -119.1(12)
F3 F2' C53' S -83.2(15)
F3' C53 C53' F1' -82(3)
F1 C53 C53' F1' -29(8)
F3 C53 C53' F1' -143(3)
F2 C53 C53' F1' -27(2)
S' C53 C53' F1' 91(3)
S C53 C53' F1' 100(3)
O8' C53 C53' F1' 134(3)
F3' C53 C53' F2' 78(3)
F1 C53 C53' F2' 131(5)
F3 C53 C53' F2' 17(2)
F2 C53 C53' F2' 133(3)
S' C53 C53' F2' -108(3)
S C53 C53' F2' -100(2)
O8' C53 C53' F2' -65(3)
F3' C53 C53' F2 -55.5(19)
F1 C53 C53' F2 -2(6)
F3 C53 C53' F2 -116.1(12)
S' C53 C53' F2 118.4(14)
S C53 C53' F2 126.9(11)
O8' C53 C53' F2 161.5(11)
F1 C53 C53' F3' 53(6)
F3 C53 C53' F3' -60.6(18)
F2 C53 C53' F3' 55.5(19)
S' C53 C53' F3' 174(2)
S C53 C53' F3' -178(2)
O8' C53 C53' F3' -143(2)
F3' C53 C53' S' -174(2)
F1 C53 C53' S' -120(6)
F3 C53 C53' S' 125.5(11)
F2 C53 C53' S' -118.4(14)
S C53 C53' S' 8.4(5)
O8' C53 C53' S' 43.0(11)
F3' C53 C53' F3 60.6(18)
F1 C53 C53' F3 114(6)
F2 C53 C53' F3 116.1(12)
S' C53 C53' F3 -125.5(11)
S C53 C53' F3 -117.0(8)
O8' C53 C53' F3 -82.4(10)
F3' C53 C53' O7 165(3)
F1 C53 C53' O7 -141(5)
F3 C53 C53' O7 104.8(16)
F2 C53 C53' O7 -139(2)
S' C53 C53' O7 -20.7(9)
S C53 C53' O7 -12.2(11)
O8' C53 C53' O7 22.4(18)
F3' C53 C53' S 178(2)
F1 C53 C53' S -129(6)
F3 C53 C53' S 117.0(8)
F2 C53 C53' S -126.9(11)
S' C53 C53' S -8.4(5)
O8' C53 C53' S 34.6(9)
F3' F2 C53' F1' -154(2)
C53 F2 C53' F1' 157(2)
F3' F2 C53' F2' -51(4)
C53 F2 C53' F2' -99(4)
F1' F2 C53' F2' 104(4)
F3' F2 C53' C53 48.4(16)
F1' F2 C53' C53 -157(2)
C53 F2 C53' F3' -48.4(16)
F1' F2 C53' F3' 154(2)
F3' F2 C53' S' 104(2)
C53 F2 C53' S' 56.1(13)
F1' F2 C53' S' -101(2)
F3' F2 C53' F3 2.8(17)
C53 F2 C53' F3 -45.6(9)
F1' F2 C53' F3 157(2)
F3' F2 C53' O7 130(4)
C53 F2 C53' O7 82(3)
F1' F2 C53' O7 -75(3)
F3' F2 C53' S 95(2)
C53 F2 C53' S 46.9(10)
F1' F2 C53' S -110(2)
C53 F3' C53' F1' 121(3)
F2 F3' C53' F1' 26(2)
F3 F3' C53' F1' -158(3)
F1 F3' C53' F1' 111(3)
C53 F3' C53' F2' -116(3)
F2 F3' C53' F2' 149(2)
F3 F3' C53' F2' -35(2)
F1 F3' C53' F2' -127(2)
F2 F3' C53' C53 -95(2)
F3 F3' C53' C53 81.2(19)
F1 F3' C53' C53 -10.2(13)
C53 F3' C53' F2 95(2)
F3 F3' C53' F2 176(2)
F1 F3' C53' F2 85(2)
C53 F3' C53' S' 6(2)
F2 F3' C53' S' -89(2)
F3 F3' C53' S' 87(2)
F1 F3' C53' S' -4(3)
C53 F3' C53' F3 -81.2(19)
F2 F3' C53' F3 -176(2)
F1 F3' C53' F3 -91(2)
C53 F3' C53' O7 -26(4)
F2 F3' C53' O7 -120(4)
F3 F3' C53' O7 56(4)
F1 F3' C53' O7 -36(5)
C53 F3' C53' S -2.1(19)
F2 F3' C53' S -97.1(18)
F3 F3' C53' S 79.0(17)
F1 F3' C53' S -12(2)
O7 S' C53' F1' 84.4(19)
O7' S' C53' F1' 79(2)
O9 S' C53' F1' -46(3)
O9' S' C53' F1' -69(2)
C53 S' C53' F1' -125(3)
O8' S' C53' F1' -174.3(18)
O8 S' C53' F1' 174.5(14)
O7 S' C53' F2' -41(2)
O7' S' C53' F2' -46(3)
O9 S' C53' F2' -171.5(15)
O9' S' C53' F2' 165.9(19)
C53 S' C53' F2' 110(3)
O8' S' C53' F2' 60(2)
O8 S' C53' F2' 49(3)
O7 S' C53' C53 -151.0(13)
O7' S' C53' C53 -156.3(10)
O9 S' C53' C53 78.7(18)
O9' S' C53' C53 56.0(17)
O8' S' C53' C53 -49.7(14)
O8 S' C53' C53 -60.8(15)
O7 S' C53' F2 156.6(18)
O7' S' C53' F2 151.3(13)
O9 S' C53' F2 26(3)
O9' S' C53' F2 4(2)
C53 S' C53' F2 -52.4(13)
O8' S' C53' F2 -102.1(17)
O8 S' C53' F2 -113.2(15)
O7 S' C53' F3' -155(2)
O7' S' C53' F3' -160.6(18)
O9 S' C53' F3' 74(3)
O9' S' C53' F3' 52(3)
C53 S' C53' F3' -4.2(15)
O8' S' C53' F3' -54(2)
O8 S' C53' F3' -65(2)
O7 S' C53' F3 -109.7(15)
O7' S' C53' F3 -115.0(14)
O9 S' C53' F3 120.0(15)
O9' S' C53' F3 97.4(17)
C53 S' C53' F3 41.4(10)
O8' S' C53' F3 -8.3(17)
O8 S' C53' F3 -19(2)
O7' S' C53' O7 -5.3(10)
O9 S' C53' O7 -130.3(14)
O9' S' C53' O7 -152.9(12)
C53 S' C53' O7 151.0(13)
O8' S' C53' O7 101.4(9)
O8 S' C53' O7 90.2(10)
O7 S' C53' S -97(2)
O7' S' C53' S -102(2)
O9 S' C53' S 133(3)
O9' S' C53' S 110(3)
C53 S' C53' S 54(3)
O8' S' C53' S 4.3(19)
O8 S' C53' S -6.9(15)
F3' F3 C53' F1' 46(5)
C53 F3 C53' F1' 101(5)
F2' F3 C53' F1' -96(5)
F3' F3 C53' F2' 142(2)
C53 F3 C53' F2' -163(2)
F3' F3 C53' C53 -55.2(17)
F2' F3 C53' C53 163(2)
F3' F3 C53' F2 -2.9(18)
C53 F3 C53' F2 52.3(12)
F2' F3 C53' F2 -145(2)
C53 F3 C53' F3' 55.2(17)
F2' F3 C53' F3' -142(2)
F3' F3 C53' S' -105(2)
C53 F3 C53' S' -50.1(12)
F2' F3 C53' S' 113(2)
F3' F3 C53' O7 -150(3)
C53 F3 C53' O7 -95.1(18)
F2' F3 C53' O7 67.9(17)
F3' F3 C53' S -107(2)
C53 F3 C53' S -52.1(10)
F2' F3 C53' S 110.9(18)
O7' S C53' F1' 65(2)
O8' S C53' F1' -173(2)
O8 S C53' F1' 172.0(16)
O9 S C53' F1' -33(2)
O7 S C53' F1' 75(2)
O9' S C53' F1' -55(2)
C53 S C53' F1' -121(3)
O7' S C53' F2' -64(2)
O8' S C53' F2' 58(2)
O8 S C53' F2' 43(2)
O9 S C53' F2' -161.6(17)
O7 S C53' F2' -53.4(17)
O9' S C53' F2' 176(2)
C53 S C53' F2' 110(2)
O7' S C53' C53 -174.0(12)
O8' S C53' C53 -52.2(15)
O8 S C53' C53 -67.0(15)
O9 S C53' C53 88.1(12)
O7 S C53' C53 -163.7(15)
O9' S C53' C53 65.7(14)
O7' S C53' F2 139.3(16)
O8' S C53' F2 -98.9(18)
O8 S C53' F2 -113.7(15)
O9 S C53' F2 41.4(18)
O7 S C53' F2 150(2)
O9' S C53' F2 19.0(18)
C53 S C53' F2 -46.7(12)
O7' S C53' F3' -172.4(19)
O8' S C53' F3' -51(2)
O8 S C53' F3' -65(2)
O9 S C53' F3' 89.7(19)
O7 S C53' F3' -162(2)
O9' S C53' F3' 67(2)
C53 S C53' F3' 1.6(14)
O7' S C53' S' 64(2)
O8' S C53' S' -175(2)
O8 S C53' S' 171(2)
O9 S C53' S' -34(2)
O7 S C53' S' 74(2)
O9' S C53' S' -57(2)
C53 S C53' S' -122(3)
O7' S C53' F3 -128.8(12)
O8' S C53' F3 -7.0(15)
O8 S C53' F3 -21.8(17)
O9 S C53' F3 133.3(10)
O7 S C53' F3 -118.5(14)
O9' S C53' F3 110.9(13)
C53 S C53' F3 45.2(9)
O7' S C53' O7 -10.3(8)
O8' S C53' O7 111.4(10)
O8 S C53' O7 96.6(9)
O9 S C53' O7 -108.2(7)
O9' S C53' O7 -130.6(9)
C53 S C53' O7 163.7(15)
O9 S' O7 O7' -33.1(13)
O9' S' O7 O7' -45(2)
C53' S' O7 O7' -171.7(15)
C53 S' O7 O7' 162.8(11)
O8' S' O7 O7' 88.5(13)
O8 S' O7 O7' 66.5(10)
O7' S' O7 S -50.4(14)
O9 S' O7 S -83.5(13)
O9' S' O7 S -96(2)
C53' S' O7 S 137.9(16)
C53 S' O7 S 112.4(14)
O8' S' O7 S 38.1(11)
O8 S' O7 S 16.0(8)
O7' S' O7 C53' 171.7(15)
O9 S' O7 C53' 138.6(15)
O9' S' O7 C53' 127(2)
C53 S' O7 C53' -25.5(12)
O8' S' O7 C53' -99.8(14)
O8 S' O7 C53' -121.8(12)
O7' S' O7 Pd1 -1.2(13)
O9 S' O7 Pd1 -34.3(18)
O9' S' O7 Pd1 -46(3)
C53' S' O7 Pd1 -172.9(16)
C53 S' O7 Pd1 161.6(10)
O8' S' O7 Pd1 87.3(15)
O8 S' O7 Pd1 65.3(13)
O8' S O7 O7' 111.2(14)
O8 S O7 O7' 78.8(11)
O9 S O7 O7' -59.1(11)
O9' S O7 O7' -84.0(15)
C53 S O7 O7' -171.9(10)
C53' S O7 O7' -160.8(14)
O7' S O7 S' 124.0(15)
O8' S O7 S' -124.8(15)
O8 S O7 S' -157.2(12)
O9 S O7 S' 64.9(12)
O9' S O7 S' 40.0(15)
C53 S O7 S' -47.9(11)
C53' S O7 S' -36.8(14)
O7' S O7 C53' 160.8(14)
O8' S O7 C53' -88.0(14)
O8 S O7 C53' -120.4(10)
O9 S O7 C53' 101.7(11)
O9' S O7 C53' 76.9(15)
C53 S O7 C53' -11.1(11)
O7' S O7 Pd1 -25.6(9)
O8' S O7 Pd1 85.6(12)
O8 S O7 Pd1 53.2(7)
O9 S O7 Pd1 -84.7(7)
O9' S O7 Pd1 -109.5(12)
C53 S O7 Pd1 162.5(6)
C53' S O7 Pd1 173.6(12)
F1' C53' O7 O7' -93(2)
F2' C53' O7 O7' 153.8(18)
C53 C53' O7 O7' 39(3)
F2 C53' O7 O7' -27(4)
F3' C53' O7 O7' 56(5)
S' C53' O7 O7' 11(2)
F3 C53' O7 O7' 95(2)
S C53' O7 O7' 23.7(17)
F1' C53' O7 S' -104(2)
F2' C53' O7 S' 142.9(19)
C53 C53' O7 S' 27.9(13)
F2 C53' O7 S' -38(3)
F3' C53' O7 S' 45(4)
F3 C53' O7 S' 83.8(16)
S C53' O7 S' 12.8(5)
F1' C53' O7 S -116.9(18)
F2' C53' O7 S 130.1(16)
C53 C53' O7 S 15.1(14)
F2 C53' O7 S -51(3)
F3' C53' O7 S 32(4)
S' C53' O7 S -12.8(5)
F3 C53' O7 S 71.0(15)
F1' C53' O7 Pd1 70(3)
F2' C53' O7 Pd1 -43(3)
C53 C53' O7 Pd1 -157.6(9)
F2 C53' O7 Pd1 137(2)
F3' C53' O7 Pd1 -140(3)
S' C53' O7 Pd1 174.6(12)
F3 C53' O7 Pd1 -101.7(19)
S C53' O7 Pd1 -172.6(14)
S O7 O7' S' 15.7(4)
C53' O7 O7' S' -9.6(17)
Pd1 O7 O7' S' 179.5(5)
S' O7 O7' S -15.7(4)
C53' O7 O7' S -25.3(18)
Pd1 O7 O7' S 163.8(5)
S' O7 O7' Pd1 -179.5(5)
S O7 O7' Pd1 -163.8(5)
C53' O7 O7' Pd1 170.9(16)
O9 S' O7' O7 153.9(10)
O9' S' O7' O7 156.1(13)
C53' S' O7' O7 8.8(16)
C53 S' O7' O7 -35(2)
O8' S' O7' O7 -99.3(11)
O8 S' O7' O7 -113.3(9)
O7 S' O7' S 130.7(13)
O9 S' O7' S -75.4(10)
O9' S' O7' S -73.2(13)
C53' S' O7' S 139.5(17)
C53 S' O7' S 96(2)
O8' S' O7' S 31.5(10)
O8 S' O7' S 17.4(8)
O7 S' O7' Pd1 1.0(10)
O9 S' O7' Pd1 154.9(13)
O9' S' O7' Pd1 157.0(13)
C53' S' O7' Pd1 10(2)
C53 S' O7' Pd1 -34(3)
O8' S' O7' Pd1 -98.3(16)
O8 S' O7' Pd1 -112.3(14)
O8' S O7' O7 -85.8(14)
O8 S O7' O7 -111.1(9)
O9 S O7' O7 128.9(9)
O9' S O7' O7 118.5(12)
C53 S O7' O7 11.1(14)
C53' S O7' O7 16.7(13)
O8' S O7' S' -131.2(14)
O8 S O7' S' -156.5(10)
O9 S O7' S' 83.5(10)
O7 S O7' S' -45.4(13)
O9' S O7' S' 73.1(13)
C53 S O7' S' -34.3(11)
C53' S O7' S' -28.7(13)
O8' S O7' Pd1 -44(2)
O8 S O7' Pd1 -68.8(19)
O9 S O7' Pd1 171.1(18)
O7 S O7' Pd1 42.3(15)
O9' S O7' Pd1 160.7(18)
C53 S O7' Pd1 53(2)
C53' S O7' Pd1 59(2)
O7' S O8 O8' 132.7(19)
O9 S O8 O8' -123.5(18)
O7 S O8 O8' 99.5(18)
O9' S O8 O8' -95(2)
C53 S O8 O8' -8.8(19)
C53' S O8 O8' 30(2)
O7' S O8 S' 90(3)
O8' S O8 S' -43(3)
O9 S O8 S' -167(3)
O7 S O8 S' 56(3)
O9' S O8 S' -138(3)
C53 S O8 S' -52(3)
C53' S O8 S' -13(3)
O7 S' O8 O8' 108.7(19)
O7' S' O8 O8' 142(2)
O9 S' O8 O8' -123.7(19)
O9' S' O8 O8' -99(2)
C53' S' O8 O8' 29(2)
C53 S' O8 O8' -12.5(19)
O7 S' O8 S -116(3)
O7' S' O8 S -83(3)
O9 S' O8 S 12(2)
O9' S' O8 S 36(3)
C53' S' O8 S 165(3)
C53 S' O8 S 123(3)
O8' S' O8 S 135(3)
S' O8 O8' S 4.3(3)
S O8 O8' S' -4.3(3)
S O8 O8' C53 13(3)
S' O8 O8' C53 18(3)
O7' S O8' O8 -57(2)
O9 S O8' O8 75(2)
O7 S O8' O8 -93.1(17)
O9' S O8' O8 99.8(19)
C53 S O8' O8 171.0(19)
C53' S O8' O8 -155.6(18)
O7' S O8' S' 102.4(17)
O8 S O8' S' 159.3(17)
O9 S O8' S' -125(2)
O7 S O8' S' 66.2(14)
O9' S O8' S' -100.9(18)
C53 S O8' S' -29.7(16)
C53' S O8' S' 3.7(16)
O7' S O8' C53 132.1(8)
O8 S O8' C53 -171.0(19)
O9 S O8' C53 -95.6(10)
O7 S O8' C53 95.9(6)
O9' S O8' C53 -71.2(11)
C53' S O8' C53 33.4(10)
O7 S' O8' O8 -75.3(19)
O7' S' O8' O8 -39(2)
O9 S' O8' O8 59.6(19)
O9' S' O8' O8 83(2)
C53' S' O8' O8 -155(2)
C53 S' O8' O8 167(2)
O7 S' O8' S -95.7(16)
O7' S' O8' S -59.0(16)
O9 S' O8' S 39.1(15)
O9' S' O8' S 63.0(17)
C53' S' O8' S -175(2)
C53 S' O8' S 146.3(18)
O8 S' O8' S -20.4(17)
O7 S' O8' C53 118.0(8)
O7' S' O8' C53 154.7(8)
O9 S' O8' C53 -107.2(7)
O9' S' O8' C53 -83.3(10)
C53' S' O8' C53 38.4(12)
O8 S' O8' C53 -167(2)
F3' C53 O8' O8 -150(4)
F1 C53 O8' O8 107(4)
F3 C53 O8' O8 -141(4)
C53' C53 O8' O8 -68(4)
F2 C53 O8' O8 -29(5)
S' C53 O8' O8 -22(3)
S C53 O8' O8 -15(3)
F3' C53 O8' S -135(3)
F1 C53 O8' S 121.9(9)
F3 C53 O8' S -126.7(9)
C53' C53 O8' S -53.7(15)
F2 C53 O8' S -14(2)
S' C53 O8' S -7.5(4)
F3' C53 O8' S' -128(3)
F1 C53 O8' S' 129.4(9)
F3 C53 O8' S' -119.2(8)
C53' C53 O8' S' -46.2(15)
F2 C53 O8' S' -7(2)
S C53 O8' S' 7.5(4)
O7' S O9 O9' -158(2)
O8' S O9 O9' 62(2)
O8 S O9 O9' 95(2)
O7 S O9 O9' -130(2)
C53 S O9 O9' -19(2)
C53' S O9 O9' -63(2)
O7' S O9 S' -78.1(11)
O8' S O9 S' 141.7(16)
O8 S O9 S' 174.8(11)
O7 S O9 S' -50.0(10)
O9' S O9 S' 80(2)
C53 S O9 S' 61.0(10)
C53' S O9 S' 17.3(13)
O7 S' O9 O9' -166(2)
O7' S' O9 O9' 175(2)
C53' S' O9 O9' -54(3)
C53 S' O9 O9' 0(2)
O8' S' O9 O9' 74(2)
O8 S' O9 O9' 93(2)
O7 S' O9 S 97.8(13)
O7' S' O9 S 79.0(10)
O9' S' O9 S -97(2)
C53' S' O9 S -150(2)
C53 S' O9 S -96.9(11)
O8' S' O9 S -23.0(10)
O8 S' O9 S -3.5(7)
S' O9 O9' S -18.8(3)
S O9 O9' S' 18.8(3)
O7' S O9' O9 25(2)
O8' S O9' O9 -132(2)
O8 S O9' O9 -98(2)
O7 S O9' O9 64(2)
C53 S O9' O9 161(2)
C53' S O9' O9 123(2)
O7' S O9' S' -71.7(12)
O8' S O9' S' 131.3(14)
O8 S O9' S' 164.7(11)
O9 S O9' S' -97(2)
O7 S O9' S' -33.3(12)
C53 S O9' S' 64.5(10)
C53' S O9' S' 26.4(13)
O7 S' O9' O9 24(3)
O7' S' O9' O9 -5(2)
C53' S' O9' O9 140(2)
C53 S' O9' O9 180(2)
O8' S' O9' O9 -111(2)
O8 S' O9' O9 -89(2)
O7 S' O9' S 102(2)
O7' S' O9' S 73.2(12)
O9 S' O9' S 78(2)
C53' S' O9' S -141.3(18)
C53 S' O9' S -101.9(11)
O8' S' O9' S -32.9(10)
O8 S' O9' S -10.3(7)
C1 N1 Pd1 O5 179(100)
C16 N1 Pd1 O5 32(3)
C1 N1 Pd1 C23 112.7(3)
C16 N1 Pd1 C23 -33.7(3)
C1 N1 Pd1 O7 -57.6(4)
C16 N1 Pd1 O7 156.0(3)
C1 N1 Pd1 O7' -78.0(4)
C16 N1 Pd1 O7' 135.6(4)
C51 O5 Pd1 N1 -80(3)
C51 O5 Pd1 C23 -14.6(4)
C51 O5 Pd1 O7 155.6(4)
C51 O5 Pd1 O7' 176.2(5)
C24 C23 Pd1 N1 -76.5(3)
C17 C23 Pd1 N1 35.3(3)
C26 C23 Pd1 N1 165.2(3)
C24 C23 Pd1 O5 106.1(3)
C17 C23 Pd1 O5 -142.1(3)
C26 C23 Pd1 O5 -12.2(3)
C24 C23 Pd1 O7 34.4(13)
C17 C23 Pd1 O7 146.1(11)
C26 C23 Pd1 O7 -84.0(12)
C24 C23 Pd1 O7' -152.8(16)
C17 C23 Pd1 O7' -41.0(17)
C26 C23 Pd1 O7' 88.9(16)
O7' O7 Pd1 N1 -74.7(10)
S' O7 Pd1 N1 -73.5(13)
S O7 Pd1 N1 -51.5(7)
C53' O7 Pd1 N1 117.5(18)
O7' O7 Pd1 O5 102.9(10)
S' O7 Pd1 O5 104.1(13)
S O7 Pd1 O5 126.2(7)
C53' O7 Pd1 O5 -64.9(18)
O7' O7 Pd1 C23 176.2(11)
S' O7 Pd1 C23 177.4(10)
S O7 Pd1 C23 -160.6(8)
C53' O7 Pd1 C23 8(2)
S' O7 Pd1 O7' 1.2(12)
S O7 Pd1 O7' 23.2(8)
C53' O7 Pd1 O7' -168(2)
O7 O7' Pd1 N1 108.6(9)
S' O7' Pd1 N1 107.7(15)
S O7' Pd1 N1 65.8(19)
O7 O7' Pd1 O5 -74.1(9)
S' O7' Pd1 O5 -75.1(15)
S O7' Pd1 O5 -117.0(19)
O7 O7' Pd1 C23 -176.5(10)
S' O7' Pd1 C23 -177.4(9)
S O7' Pd1 C23 140.7(14)
S' O7' Pd1 O7 -0.9(10)
S O7' Pd1 O7 -42.8(15)
